data_7205757
loop_
_publ_author_name
'Sarma, Bipul'
'Thakuria, Ranjit'
'Nath, Naba K.'
'Nangia, Ashwini'

_publ_section_title
;
 Crystal structures of mirtazapine molecular salts
;
_journal_issue 9
_journal_name_full CrystEngComm
_journal_page_first 3232
_journal_paper_doi 10.1039/c0ce00746c
_journal_volume 13
_journal_year 2011
_chemical_formula_sum 'C17 H20 N3 O0.5'
_chemical_formula_weight 274.36
_chemical_name_systematic
;
?
;
_space_group_IT_number 14
_symmetry_cell_setting monoclinic
_symmetry_space_group_name_Hall '-P 2ybc'
_symmetry_space_group_name_H-M 'P 1 21/c 1'
_atom_sites_solution_hydrogens geom
_atom_sites_solution_primary direct
_atom_sites_solution_secondary difmap
_audit_creation_method SHELXL-97
_cell_angle_alpha 90.00
_cell_angle_beta 106.000(4)
_cell_angle_gamma 90.00
_cell_formula_units_Z 4
_cell_length_a 9.801(3)
_cell_length_b 17.308(5)
_cell_length_c 9.009(2)
_cell_measurement_reflns_used 4398
_cell_measurement_temperature 298(2)
_cell_measurement_theta_max 25.68
_cell_measurement_theta_min 2.35
_cell_volume 1469.0(7)
_computing_cell_refinement 'Bruker SMART'
_computing_data_collection 'Bruker SMART'
_computing_data_reduction 'Bruker SAINT'
_computing_molecular_graphics 'Bruker SHELXTL'
_computing_publication_material 'Bruker SHELXTL'
_computing_structure_refinement 'SHELXL-97 (Sheldrick, 1997)'
_computing_structure_solution 'SHELXS-97 (Sheldrick, 1990)'
_diffrn_ambient_temperature 298(2)
_diffrn_measured_fraction_theta_full 0.996
_diffrn_measured_fraction_theta_max 0.996
_diffrn_measurement_device_type 'CCD area detector'
_diffrn_measurement_method 'phi and omega scans'
_diffrn_radiation_monochromator graphite
_diffrn_radiation_source 'fine-focus sealed tube'
_diffrn_radiation_type MoK\a
_diffrn_radiation_wavelength 0.71073
_diffrn_reflns_av_R_equivalents 0.0384
_diffrn_reflns_av_sigmaI/netI 0.0292
_diffrn_reflns_limit_h_max 12
_diffrn_reflns_limit_h_min -12
_diffrn_reflns_limit_k_max 21
_diffrn_reflns_limit_k_min -21
_diffrn_reflns_limit_l_max 11
_diffrn_reflns_limit_l_min -11
_diffrn_reflns_number 15057
_diffrn_reflns_theta_full 26.07
_diffrn_reflns_theta_max 26.07
_diffrn_reflns_theta_min 2.16
_exptl_absorpt_coefficient_mu 0.077
_exptl_absorpt_correction_T_max 0.9885
_exptl_absorpt_correction_T_min 0.9817
_exptl_absorpt_correction_type multi-scan
_exptl_absorpt_process_details 'Bruker AXS SADABS program'
_exptl_crystal_colour colorless
_exptl_crystal_density_diffrn 1.241
_exptl_crystal_density_method 'not measured'
_exptl_crystal_description block
_exptl_crystal_F_000 588
_exptl_crystal_size_max 0.24
_exptl_crystal_size_mid 0.18
_exptl_crystal_size_min 0.15
_refine_diff_density_max 0.313
_refine_diff_density_min -0.173
_refine_diff_density_rms 0.041
_refine_ls_extinction_method none
_refine_ls_goodness_of_fit_ref 1.067
_refine_ls_hydrogen_treatment mixed
_refine_ls_matrix_type full
_refine_ls_number_parameters 196
_refine_ls_number_reflns 2896
_refine_ls_number_restraints 0
_refine_ls_restrained_S_all 1.067
_refine_ls_R_factor_all 0.0883
_refine_ls_R_factor_gt 0.0652
_refine_ls_shift/su_max 0.000
_refine_ls_shift/su_mean 0.000
_refine_ls_structure_factor_coef Fsqd
_refine_ls_weighting_details 'calc w=1/[\s^2^(Fo^2^)+(0.0732P)^2^+0.5622P] where P=(Fo^2^+2Fc^2^)/3'
_refine_ls_weighting_scheme calc
_refine_ls_wR_factor_gt 0.1554
_refine_ls_wR_factor_ref 0.1693
_reflns_number_gt 2143
_reflns_number_total 2896
_reflns_threshold_expression >2sigma(I)
_cod_data_source_file c0ce00746c.txt
_cod_data_source_block Mrtz-hemihyd-refinedO
_cod_depositor_comments
;
The following automatic conversions were performed:
'_symmetry_cell_setting' value 'Monoclinic' changed to 'monoclinic'
according to '/home/saulius/struct/CIF-dictionaries/cif_core.dic'
dictionary named 'cif_core.dic' version 2.4.1 from 2010-06-29.

Automatic conversion script
Id: cif_fix_enum 1555 2011-01-17 13:19:09Z saulius 
;
_cod_original_sg_symbol_H-M 'P2(1)/c '
_cod_original_formula_sum 'C17 H20 N3 O0.50'
_cod_database_code 7205757

loop_
_symmetry_equiv_pos_as_xyz
'x, y, z'
'-x, y+1/2, -z+1/2'
'-x, -y, -z'
'x, -y-1/2, z-1/2'

loop_
_atom_site_label
_atom_site_type_symbol
_atom_site_fract_x
_atom_site_fract_y
_atom_site_fract_z
_atom_site_U_iso_or_equiv
_atom_site_adp_type
_atom_site_occupancy
_atom_site_symmetry_multiplicity
_atom_site_calc_flag
_atom_site_refinement_flags
_atom_site_disorder_assembly
_atom_site_disorder_group
C1 C -0.2832(3) 0.87720(18) 0.3111(3) 0.0625(7) Uani 1 1 d . . .
H1 H -0.3413 0.9000 0.3647 0.075 Uiso 1 1 calc R . .
C2 C -0.3302(3) 0.81073(18) 0.2296(3) 0.0639(7) Uani 1 1 d . . .
H2 H -0.4159 0.7880 0.2308 0.077 Uiso 1 1 calc R . .
C3 C -0.2457(2) 0.77891(15) 0.1460(3) 0.0558(6) Uani 1 1 d . . .
H3 H -0.2753 0.7344 0.0882 0.067 Uiso 1 1 calc R . .
C4 C -0.1183(2) 0.81233(13) 0.1471(2) 0.0430(5) Uani 1 1 d . . .
C5 C -0.0245(2) 0.78178(13) 0.0546(2) 0.0462(6) Uani 1 1 d . . .
H5A H -0.0001 0.8233 -0.0057 0.055 Uiso 1 1 calc R . .
H5B H -0.0749 0.7424 -0.0161 0.055 Uiso 1 1 calc R . .
C6 C 0.1090(2) 0.74780(13) 0.1596(2) 0.0405(5) Uani 1 1 d . . .
C7 C 0.1375(2) 0.66968(13) 0.1538(3) 0.0481(6) Uani 1 1 d . . .
H7 H 0.0748 0.6386 0.0821 0.058 Uiso 1 1 calc R . .
C8 C 0.2562(3) 0.63706(14) 0.2513(3) 0.0563(7) Uani 1 1 d . . .
H8 H 0.2749 0.5847 0.2440 0.068 Uiso 1 1 calc R . .
C9 C 0.3477(3) 0.68249(15) 0.3604(3) 0.0560(7) Uani 1 1 d . . .
H9 H 0.4280 0.6608 0.4277 0.067 Uiso 1 1 calc R . .
C10 C 0.3198(2) 0.75996(14) 0.3695(3) 0.0490(6) Uani 1 1 d . . .
H10 H 0.3815 0.7901 0.4441 0.059 Uiso 1 1 calc R . .
C11 C 0.2011(2) 0.79431(12) 0.2693(2) 0.0405(5) Uani 1 1 d . . .
C12 C 0.1883(2) 0.88074(13) 0.2818(3) 0.0416(5) Uani 1 1 d . . .
C13 C 0.2768(2) 0.92161(14) 0.1903(3) 0.0531(6) Uani 1 1 d . . .
H13A H 0.3702 0.8982 0.2134 0.064 Uiso 1 1 calc R . .
H13B H 0.2318 0.9156 0.0807 0.064 Uiso 1 1 calc R . .
C14 C 0.1520(3) 1.03922(15) 0.2012(3) 0.0660(8) Uani 1 1 d . . .
H14A H 0.1059 1.0392 0.0911 0.079 Uiso 1 1 calc R . .
H14B H 0.1634 1.0925 0.2356 0.079 Uiso 1 1 calc R . .
C15 C 0.0594(3) 0.99818(14) 0.2827(4) 0.0633(7) Uani 1 1 d . . .
H15A H 0.1001 1.0022 0.3935 0.076 Uiso 1 1 calc R . .
H15B H -0.0339 1.0219 0.2565 0.076 Uiso 1 1 calc R . .
C16 C -0.0772(2) 0.87855(13) 0.2390(2) 0.0431(5) Uani 1 1 d . . .
C17 C 0.3731(4) 1.0423(2) 0.1362(5) 0.1078(13) Uani 1 1 d . . .
H17A H 0.3878 1.0954 0.1667 0.162 Uiso 1 1 calc R . .
H17B H 0.3221 1.0394 0.0289 0.162 Uiso 1 1 calc R . .
H17C H 0.4633 1.0170 0.1526 0.162 Uiso 1 1 calc R . .
H12 H 0.230(2) 0.8929(12) 0.390(3) 0.044(6) Uiso 1 1 d . . .
N1 N -0.1590(2) 0.91102(12) 0.3181(2) 0.0544(5) Uani 1 1 d . . .
N2 N 0.04665(19) 0.91677(10) 0.2370(2) 0.0484(5) Uani 1 1 d . . .
N3 N 0.2907(2) 1.00377(12) 0.2291(3) 0.0633(6) Uani 1 1 d . . .
O1 O 0.4989(6) 0.5498(3) 0.0164(6) 0.141(3) Uani 0.529(9) 1 d P . .

loop_
_atom_site_aniso_label
_atom_site_aniso_U_11
_atom_site_aniso_U_22
_atom_site_aniso_U_33
_atom_site_aniso_U_23
_atom_site_aniso_U_13
_atom_site_aniso_U_12
C1 0.0424(14) 0.087(2) 0.0601(16) 0.0070(15) 0.0172(12) 0.0168(14)
C2 0.0365(13) 0.085(2) 0.0674(17) 0.0138(15) 0.0097(12) 0.0013(13)
C3 0.0435(13) 0.0593(16) 0.0556(15) 0.0039(12) -0.0012(11) -0.0027(11)
C4 0.0380(12) 0.0449(13) 0.0403(12) 0.0057(10) 0.0012(9) 0.0047(9)
C5 0.0521(13) 0.0450(13) 0.0389(12) -0.0038(10) 0.0081(10) 0.0004(10)
C6 0.0440(12) 0.0435(13) 0.0369(11) 0.0015(9) 0.0163(9) 0.0028(10)
C7 0.0528(14) 0.0420(13) 0.0532(14) -0.0028(10) 0.0206(11) -0.0013(10)
C8 0.0619(15) 0.0404(13) 0.0710(17) 0.0060(12) 0.0255(14) 0.0121(12)
C9 0.0470(13) 0.0569(16) 0.0636(16) 0.0114(12) 0.0142(12) 0.0144(12)
C10 0.0402(12) 0.0529(14) 0.0529(14) -0.0004(11) 0.0111(10) 0.0022(10)
C11 0.0379(11) 0.0443(12) 0.0412(12) 0.0019(9) 0.0143(9) 0.0015(9)
C12 0.0393(12) 0.0424(12) 0.0397(12) -0.0005(10) 0.0053(10) -0.0015(9)
C13 0.0448(13) 0.0543(15) 0.0595(15) 0.0083(12) 0.0131(11) -0.0010(11)
C14 0.0652(17) 0.0428(14) 0.0777(19) 0.0015(13) -0.0009(14) -0.0034(12)
C15 0.0588(16) 0.0426(14) 0.0855(19) -0.0136(13) 0.0150(14) 0.0038(12)
C16 0.0387(12) 0.0472(13) 0.0416(12) 0.0036(10) 0.0080(9) 0.0070(10)
C17 0.085(2) 0.084(2) 0.157(4) 0.042(2) 0.038(2) -0.0206(19)
N1 0.0441(11) 0.0647(14) 0.0545(12) -0.0023(10) 0.0140(9) 0.0131(10)
N2 0.0426(11) 0.0388(11) 0.0632(13) -0.0064(9) 0.0137(9) 0.0035(8)
N3 0.0517(12) 0.0503(13) 0.0806(15) 0.0127(11) 0.0058(11) -0.0115(10)
O1 0.141(5) 0.149(5) 0.106(4) 0.021(4) -0.012(3) 0.030(4)

loop_
_atom_type_symbol
_atom_type_description
_atom_type_scat_dispersion_real
_atom_type_scat_dispersion_imag
_atom_type_scat_source
C C 0.0033 0.0016 'International Tables Vol C Tables 4.2.6.8 and 6.1.1.4'
H H 0.0000 0.0000 'International Tables Vol C Tables 4.2.6.8 and 6.1.1.4'
N N 0.0061 0.0033 'International Tables Vol C Tables 4.2.6.8 and 6.1.1.4'
O O 0.0106 0.0060 'International Tables Vol C Tables 4.2.6.8 and 6.1.1.4'

loop_
_geom_angle_atom_site_label_1
_geom_angle_atom_site_label_2
_geom_angle_atom_site_label_3
_geom_angle
_geom_angle_site_symmetry_1
_geom_angle_site_symmetry_3
_geom_angle_publ_flag
N1 C1 C2 124.0(2) . . ?
C1 C2 C3 117.6(2) . . ?
C4 C3 C2 120.6(3) . . ?
C3 C4 C16 117.4(2) . . ?
C3 C4 C5 122.9(2) . . ?
C16 C4 C5 119.7(2) . . ?
C4 C5 C6 110.43(17) . . ?
C7 C6 C11 119.5(2) . . ?
C7 C6 C5 120.4(2) . . ?
C11 C6 C5 119.97(19) . . ?
C8 C7 C6 121.5(2) . . ?
C7 C8 C9 119.5(2) . . ?
C10 C9 C8 119.8(2) . . ?
C9 C10 C11 121.4(2) . . ?
C10 C11 C6 118.3(2) . . ?
C10 C11 C12 116.5(2) . . ?
C6 C11 C12 125.04(19) . . ?
N2 C12 C11 119.40(18) . . ?
N2 C12 C13 106.80(18) . . ?
C11 C12 C13 110.41(19) . . ?
N3 C13 C12 110.6(2) . . ?
N3 C14 C15 112.4(2) . . ?
N2 C15 C14 109.6(2) . . ?
N1 C16 N2 117.6(2) . . ?
N1 C16 C4 122.7(2) . . ?
N2 C16 C4 119.43(19) . . ?
C16 N1 C1 117.6(2) . . ?
C16 N2 C15 117.57(19) . . ?
C16 N2 C12 123.84(18) . . ?
C15 N2 C12 109.24(18) . . ?
C14 N3 C13 110.45(19) . . ?
C14 N3 C17 110.2(2) . . ?
C13 N3 C17 109.5(3) . . ?

loop_
_geom_bond_atom_site_label_1
_geom_bond_atom_site_label_2
_geom_bond_distance
_geom_bond_site_symmetry_2
_geom_bond_publ_flag
C1 N1 1.336(3) . ?
C1 C2 1.374(4) . ?
C2 C3 1.378(4) . ?
C3 C4 1.374(3) . ?
C4 C16 1.406(3) . ?
C4 C5 1.497(3) . ?
C5 C6 1.507(3) . ?
C6 C7 1.385(3) . ?
C6 C11 1.396(3) . ?
C7 C8 1.371(3) . ?
C8 C9 1.379(4) . ?
C9 C10 1.375(3) . ?
C10 C11 1.394(3) . ?
C11 C12 1.508(3) . ?
C12 N2 1.473(3) . ?
C12 C13 1.524(3) . ?
C13 N3 1.462(3) . ?
C14 N3 1.449(3) . ?
C14 C15 1.495(4) . ?
C15 N2 1.464(3) . ?
C16 N1 1.335(3) . ?
C16 N2 1.387(3) . ?
C17 N3 1.473(4) . ?
O1 O1 1.751(12) 3_665 ?
